data_4517519
loop_
_publ_author_name
'Zhu, Cuiju'
'Kuniyil, Rositha'
'Jei, Becky B.'
'Ackermann, Lutz'

_publ_section_title
;
 Domino C--H Activation/Directing Group Migration/Alkyne Annulation:
 Unique Selectivity by d6-Cobalt(III) Catalysts
;
_journal_issue 7
_journal_name_full 'ACS Catalysis'
_journal_page_first 4444
_journal_page_last 4450
_journal_paper_doi 10.1021/acscatal.9b05413
_journal_volume 10
_journal_year 2020
_chemical_formula_moiety 'C21 H18 N2 O'
_chemical_formula_sum 'C21 H18 N2 O'
_chemical_formula_weight 314.37
_space_group_crystal_system monoclinic
_space_group_IT_number 14
_space_group_name_Hall '-P 2ybc'
_space_group_name_H-M_alt 'P 1 21/c 1'
_atom_sites_solution_hydrogens geom
_atom_sites_solution_primary dual
_audit_creation_date 2019-01-18
_audit_creation_method
;
Olex2 1.2
(compiled 2018.05.29 svn.r3508 for OlexSys, GUI svn.r5506)
;
_cell_angle_alpha 90
_cell_angle_beta 97.3950(10)
_cell_angle_gamma 90
_cell_formula_units_Z 4
_cell_length_a 10.2077(4)
_cell_length_b 19.7705(7)
_cell_length_c 8.1575(3)
_cell_measurement_reflns_used 5173
_cell_measurement_temperature 99.93
_cell_measurement_theta_max 29.611
_cell_measurement_theta_min 2.518
_cell_volume 1632.58(11)
_computing_cell_refinement 'SAINT V8.38A (?, 2016)'
_computing_data_reduction 'SAINT V8.38A (?, 2016)'
_computing_molecular_graphics 'Olex2 (Dolomanov et al., 2009)'
_computing_publication_material 'Olex2 (Dolomanov et al., 2009)'
_computing_structure_refinement 'XL (Sheldrick, 2008)'
_computing_structure_solution 'XT (Sheldrick, 2015)'
_diffrn_ambient_temperature 99.93
_diffrn_measured_fraction_theta_full 0.985
_diffrn_measured_fraction_theta_max 0.980
_diffrn_measurement_device_type 'Bruker APEX-II CCD'
_diffrn_measurement_method '\f and \w scans'
_diffrn_radiation_type MoK\a
_diffrn_radiation_wavelength 0.71073
_diffrn_reflns_av_unetI/netI 0.0160
_diffrn_reflns_Laue_measured_fraction_full 0.985
_diffrn_reflns_Laue_measured_fraction_max 0.980
_diffrn_reflns_limit_h_max 14
_diffrn_reflns_limit_h_min -14
_diffrn_reflns_limit_k_max 27
_diffrn_reflns_limit_k_min 0
_diffrn_reflns_limit_l_max 11
_diffrn_reflns_limit_l_min 0
_diffrn_reflns_number 4532
_diffrn_reflns_point_group_measured_fraction_full 0.985
_diffrn_reflns_point_group_measured_fraction_max 0.980
_diffrn_reflns_theta_full 25.242
_diffrn_reflns_theta_max 29.663
_diffrn_reflns_theta_min 2.880
_diffrn_standards_number 0
_exptl_absorpt_coefficient_mu 0.079
_exptl_absorpt_correction_T_max 0.825235
_exptl_absorpt_correction_T_min 0.768980
_exptl_absorpt_correction_type multi-scan
_exptl_absorpt_process_details
;
 TWINABS-2012/1 (Bruker,2012) was used for absorption correction.

Final HKLF 4 output contains 58044 reflections, Rint = 0.0290
 (47689 with I > 3sig(I), Rint = 0.0281)
;
_exptl_crystal_colour colourless
_exptl_crystal_colour_primary colourless
_exptl_crystal_density_diffrn 1.279
_exptl_crystal_description block
_exptl_crystal_F_000 664
_exptl_crystal_recrystallization_method 'The material was recrystallised from Ethylacetate by slow evaporation'
_exptl_crystal_size_max 0.475
_exptl_crystal_size_mid 0.36
_exptl_crystal_size_min 0.242
_refine_diff_density_max 0.353
_refine_diff_density_min -0.210
_refine_diff_density_rms 0.041
_refine_ls_extinction_method none
_refine_ls_goodness_of_fit_ref 1.071
_refine_ls_hydrogen_treatment constr
_refine_ls_matrix_type full
_refine_ls_number_parameters 220
_refine_ls_number_reflns 4532
_refine_ls_number_restraints 0
_refine_ls_restrained_S_all 1.071
_refine_ls_R_factor_all 0.0380
_refine_ls_R_factor_gt 0.0364
_refine_ls_shift/su_max 0.001
_refine_ls_shift/su_mean 0.000
_refine_ls_structure_factor_coef Fsqd
_refine_ls_weighting_details 'w=1/[\s^2^(Fo^2^)+(0.0488P)^2^+0.3803P] where P=(Fo^2^+2Fc^2^)/3'
_refine_ls_weighting_scheme calc
_refine_ls_wR_factor_gt 0.0939
_refine_ls_wR_factor_ref 0.0953
_reflns_Friedel_coverage 0.000
_reflns_number_gt 4338
_reflns_number_total 4532
_reflns_threshold_expression 'I > 2\s(I)'
_cod_data_source_file cs9b05413_si_002.cif
_cod_data_source_block 0536_cg_0m_4
_cod_depositor_comments
;Adding full bibliography for 4517519--4517521.cif.

 Adding full bibliography for 4517519--4517521.cif.
;
_cod_database_code 4517519
_shelx_shelxl_version_number 2018/3
_shelx_space_group_comment
;
The symmetry employed for this shelxl refinement is uniquely defined
by the following loop, which should always be used as a source of
symmetry information in preference to the above space-group names.
They are only intended as comments.
;
_shelx_estimated_absorpt_t_max 0.981
_shelx_estimated_absorpt_t_min 0.963
_olex2_refinement_description
;
1. Twinned data refinement
 Scales: 0.6496(12)
 0.3504(12)
2. Fixed Uiso
 At 1.2 times of:
  All C(H) groups
 At 1.5 times of:
  All C(H,H,H) groups
3.a Aromatic/amide H refined with riding coordinates:
 C2(H2), C3(H3), C4(H4), C8(H8), C9(H9), C10(H10), C11(H11), C12(H12),
 C18(H18), C19(H19), C20(H20), C21(H21)
3.b Idealised Me refined as rotating group:
 C15(H15A,H15B,H15C), C16(H16A,H16B,H16C)
;
_olex2_diffrn_ambient_temperature_device 'Oxford Cryosystems Cryostream 800'
_olex2_exptl_crystal_mounting_method 'The crystal was mounted on a MITIGEN holder oil'
_olex2_submission_special_instructions 'No special instructions were received'

loop_
_space_group_symop_operation_xyz
'x, y, z'
'-x, y+1/2, -z+1/2'
'-x, -y, -z'
'x, -y-1/2, z-1/2'

loop_
_atom_site_label
_atom_site_type_symbol
_atom_site_fract_x
_atom_site_fract_y
_atom_site_fract_z
_atom_site_U_iso_or_equiv
_atom_site_adp_type
_atom_site_occupancy
_atom_site_site_symmetry_order
_atom_site_calc_flag
_atom_site_refinement_flags_posn
_atom_site_refinement_flags_adp
_atom_site_refinement_flags_occupancy
_atom_site_disorder_assembly
_atom_site_disorder_group
O1 O 0.21297(7) 0.70542(4) 0.52326(10) 0.02192(16) Uani 1 1 d . . . . .
N1 N 0.39703(7) 0.64863(4) 0.46432(10) 0.01319(15) Uani 1 1 d . . . . .
N2 N 0.73014(8) 0.66395(4) 0.85255(10) 0.01737(17) Uani 1 1 d . . . . .
C1 C 0.26591(9) 0.66906(5) 0.42728(12) 0.01629(18) Uani 1 1 d . . . . .
C2 C 0.20209(9) 0.64405(5) 0.27096(13) 0.02008(19) Uani 1 1 d . . . . .
H2 H 0.113108 0.656648 0.235748 0.024 Uiso 1 1 calc R . . . .
C3 C 0.26491(10) 0.60307(5) 0.17228(13) 0.02017(19) Uani 1 1 d . . . . .
H3 H 0.219100 0.587851 0.070192 0.024 Uiso 1 1 calc R . . . .
C4 C 0.39763(9) 0.58263(5) 0.21909(12) 0.01686(18) Uani 1 1 d . . . . .
H4 H 0.440990 0.553049 0.151738 0.020 Uiso 1 1 calc R . . . .
C5 C 0.46074(9) 0.60719(4) 0.36499(11) 0.01332(16) Uani 1 1 d . . . . .
C6 C 0.59682(9) 0.59898(4) 0.44310(11) 0.01273(16) Uani 1 1 d . . . . .
C7 C 0.69491(9) 0.55839(4) 0.36774(11) 0.01386(17) Uani 1 1 d . . . . .
C8 C 0.76796(9) 0.50844(4) 0.46013(12) 0.01522(17) Uani 1 1 d . . . . .
H8 H 0.752650 0.499819 0.570641 0.018 Uiso 1 1 calc R . . . .
C9 C 0.86288(9) 0.47130(5) 0.39131(13) 0.01770(18) Uani 1 1 d . . . . .
H9 H 0.912039 0.437411 0.454846 0.021 Uiso 1 1 calc R . . . .
C10 C 0.88599(10) 0.48363(5) 0.22989(14) 0.0205(2) Uani 1 1 d . . . . .
H10 H 0.951528 0.458578 0.183341 0.025 Uiso 1 1 calc R . . . .
C11 C 0.81295(11) 0.53273(5) 0.13675(13) 0.0215(2) Uani 1 1 d . . . . .
H11 H 0.828463 0.541083 0.026187 0.026 Uiso 1 1 calc R . . . .
C12 C 0.71714(10) 0.56977(5) 0.20458(12) 0.01794(18) Uani 1 1 d . . . . .
H12 H 0.666741 0.602862 0.139741 0.022 Uiso 1 1 calc R . . . .
C13 C 0.61311(8) 0.63455(4) 0.58633(11) 0.01224(16) Uani 1 1 d . . . . .
C14 C 0.48313(8) 0.66649(4) 0.61975(11) 0.01258(16) Uani 1 1 d . . . . .
C15 C 0.42742(9) 0.63345(5) 0.76678(12) 0.01610(17) Uani 1 1 d . . . . .
H15A H 0.342165 0.654080 0.780224 0.024 Uiso 1 1 calc GR . . . .
H15B H 0.489239 0.640324 0.867675 0.024 Uiso 1 1 calc GR . . . .
H15C H 0.415352 0.584872 0.746149 0.024 Uiso 1 1 calc GR . . . .
C16 C 0.49657(9) 0.74336(5) 0.63858(12) 0.01645(17) Uani 1 1 d . . . . .
H16A H 0.534815 0.761979 0.544027 0.025 Uiso 1 1 calc GR . . . .
H16B H 0.554268 0.753936 0.740870 0.025 Uiso 1 1 calc GR . . . .
H16C H 0.409215 0.763337 0.642891 0.025 Uiso 1 1 calc GR . . . .
C17 C 0.73795(9) 0.65073(4) 0.69168(11) 0.01317(16) Uani 1 1 d . . . . .
C18 C 0.85619(9) 0.65803(5) 0.62358(12) 0.01631(18) Uani 1 1 d . . . . .
H18 H 0.859550 0.647815 0.510400 0.020 Uiso 1 1 calc R . . . .
C19 C 0.96863(9) 0.68036(5) 0.72307(13) 0.01901(19) Uani 1 1 d . . . . .
H19 H 1.049646 0.685791 0.678844 0.023 Uiso 1 1 calc R . . . .
C20 C 0.96066(10) 0.69457(5) 0.88784(13) 0.01965(19) Uani 1 1 d . . . . .
H20 H 1.035465 0.710340 0.958915 0.024 Uiso 1 1 calc R . . . .
C21 C 0.83996(10) 0.68504(5) 0.94578(12) 0.0201(2) Uani 1 1 d . . . . .
H21 H 0.835016 0.694097 1.059185 0.024 Uiso 1 1 calc R . . . .

loop_
_atom_site_aniso_label
_atom_site_aniso_U_11
_atom_site_aniso_U_22
_atom_site_aniso_U_33
_atom_site_aniso_U_23
_atom_site_aniso_U_13
_atom_site_aniso_U_12
O1 0.0158(3) 0.0272(4) 0.0231(4) 0.0003(3) 0.0040(3) 0.0062(3)
N1 0.0119(3) 0.0151(3) 0.0123(3) -0.0002(3) 0.0007(3) 0.0005(3)
N2 0.0169(4) 0.0200(4) 0.0149(4) -0.0008(3) 0.0011(3) -0.0038(3)
C1 0.0126(4) 0.0187(4) 0.0175(4) 0.0034(3) 0.0018(3) 0.0011(3)
C2 0.0145(4) 0.0250(5) 0.0194(5) 0.0035(4) -0.0030(3) 0.0004(3)
C3 0.0196(4) 0.0234(4) 0.0159(4) 0.0008(3) -0.0037(4) -0.0033(3)
C4 0.0187(4) 0.0174(4) 0.0141(4) -0.0011(3) 0.0005(3) -0.0012(3)
C5 0.0144(4) 0.0129(4) 0.0127(4) 0.0009(3) 0.0020(3) -0.0004(3)
C6 0.0129(4) 0.0124(4) 0.0129(4) 0.0009(3) 0.0018(3) 0.0002(3)
C7 0.0140(4) 0.0122(4) 0.0154(4) -0.0022(3) 0.0019(3) -0.0005(3)
C8 0.0159(4) 0.0137(4) 0.0160(4) -0.0007(3) 0.0015(3) -0.0006(3)
C9 0.0156(4) 0.0136(4) 0.0233(5) -0.0017(3) 0.0003(4) 0.0018(3)
C10 0.0200(4) 0.0177(4) 0.0251(5) -0.0040(4) 0.0073(4) 0.0032(3)
C11 0.0268(5) 0.0213(4) 0.0179(4) -0.0012(4) 0.0087(4) 0.0040(4)
C12 0.0206(4) 0.0169(4) 0.0170(4) 0.0003(3) 0.0048(4) 0.0032(3)
C13 0.0118(4) 0.0128(4) 0.0121(4) 0.0015(3) 0.0014(3) 0.0001(3)
C14 0.0121(4) 0.0144(4) 0.0112(4) -0.0007(3) 0.0013(3) 0.0005(3)
C15 0.0150(4) 0.0202(4) 0.0134(4) 0.0009(3) 0.0032(3) -0.0019(3)
C16 0.0190(4) 0.0131(4) 0.0176(4) -0.0008(3) 0.0033(3) 0.0014(3)
C17 0.0128(4) 0.0116(3) 0.0148(4) 0.0004(3) 0.0009(3) -0.0003(3)
C18 0.0145(4) 0.0161(4) 0.0187(4) -0.0018(3) 0.0035(3) -0.0001(3)
C19 0.0131(4) 0.0163(4) 0.0275(5) -0.0005(4) 0.0024(4) -0.0008(3)
C20 0.0158(4) 0.0181(4) 0.0234(5) 0.0010(4) -0.0040(4) -0.0031(3)
C21 0.0209(5) 0.0230(4) 0.0155(4) -0.0006(4) -0.0012(4) -0.0061(4)

loop_
_atom_type_symbol
_atom_type_description
_atom_type_scat_dispersion_real
_atom_type_scat_dispersion_imag
_atom_type_scat_source
C C 0.0033 0.0016 'International Tables Vol C Tables 4.2.6.8 and 6.1.1.4'
H H 0.0000 0.0000 'International Tables Vol C Tables 4.2.6.8 and 6.1.1.4'
N N 0.0061 0.0033 'International Tables Vol C Tables 4.2.6.8 and 6.1.1.4'
O O 0.0106 0.0060 'International Tables Vol C Tables 4.2.6.8 and 6.1.1.4'

loop_
_geom_angle_atom_site_label_1
_geom_angle_atom_site_label_2
_geom_angle_atom_site_label_3
_geom_angle
_geom_angle_site_symmetry_1
_geom_angle_site_symmetry_3
_geom_angle_publ_flag
C1 N1 C14 124.13(8) . . ?
C5 N1 C1 124.01(8) . . ?
C5 N1 C14 111.80(7) . . ?
C21 N2 C17 117.57(9) . . ?
O1 C1 N1 121.11(9) . . ?
O1 C1 C2 125.04(9) . . ?
N1 C1 C2 113.84(8) . . ?
C1 C2 H2 118.9 . . ?
C3 C2 C1 122.27(9) . . ?
C3 C2 H2 118.9 . . ?
C2 C3 H3 119.4 . . ?
C2 C3 C4 121.15(9) . . ?
C4 C3 H3 119.4 . . ?
C3 C4 H4 121.3 . . ?
C5 C4 C3 117.38(9) . . ?
C5 C4 H4 121.3 . . ?
N1 C5 C6 107.74(7) . . ?
C4 C5 N1 121.30(8) . . ?
C4 C5 C6 130.93(8) . . ?
C5 C6 C7 122.42(8) . . ?
C13 C6 C5 108.82(8) . . ?
C13 C6 C7 128.75(8) . . ?
C8 C7 C6 120.16(8) . . ?
C12 C7 C6 120.72(8) . . ?
C12 C7 C8 119.12(8) . . ?
C7 C8 H8 119.8 . . ?
C9 C8 C7 120.43(9) . . ?
C9 C8 H8 119.8 . . ?
C8 C9 H9 119.9 . . ?
C10 C9 C8 120.16(9) . . ?
C10 C9 H9 119.9 . . ?
C9 C10 H10 120.1 . . ?
C9 C10 C11 119.77(9) . . ?
C11 C10 H10 120.1 . . ?
C10 C11 H11 119.8 . . ?
C10 C11 C12 120.34(9) . . ?
C12 C11 H11 119.8 . . ?
C7 C12 H12 119.9 . . ?
C11 C12 C7 120.17(9) . . ?
C11 C12 H12 119.9 . . ?
C6 C13 C14 110.84(8) . . ?
C6 C13 C17 127.92(8) . . ?
C17 C13 C14 120.76(8) . . ?
N1 C14 C13 100.45(7) . . ?
N1 C14 C15 109.05(7) . . ?
N1 C14 C16 110.85(7) . . ?
C13 C14 C15 112.40(7) . . ?
C13 C14 C16 111.10(7) . . ?
C16 C14 C15 112.37(7) . . ?
C14 C15 H15A 109.5 . . ?
C14 C15 H15B 109.5 . . ?
C14 C15 H15C 109.5 . . ?
H15A C15 H15B 109.5 . . ?
H15A C15 H15C 109.5 . . ?
H15B C15 H15C 109.5 . . ?
C14 C16 H16A 109.5 . . ?
C14 C16 H16B 109.5 . . ?
C14 C16 H16C 109.5 . . ?
H16A C16 H16B 109.5 . . ?
H16A C16 H16C 109.5 . . ?
H16B C16 H16C 109.5 . . ?
N2 C17 C13 116.92(8) . . ?
N2 C17 C18 121.84(8) . . ?
C18 C17 C13 120.98(8) . . ?
C17 C18 H18 120.3 . . ?
C19 C18 C17 119.38(9) . . ?
C19 C18 H18 120.3 . . ?
C18 C19 H19 120.5 . . ?
C20 C19 C18 118.93(9) . . ?
C20 C19 H19 120.5 . . ?
C19 C20 H20 121.0 . . ?
C19 C20 C21 117.92(9) . . ?
C21 C20 H20 121.0 . . ?
N2 C21 C20 124.36(9) . . ?
N2 C21 H21 117.8 . . ?
C20 C21 H21 117.8 . . ?

loop_
_geom_bond_atom_site_label_1
_geom_bond_atom_site_label_2
_geom_bond_distance
_geom_bond_site_symmetry_2
_geom_bond_publ_flag
O1 C1 1.2373(12) . ?
N1 C1 1.3934(11) . ?
N1 C5 1.3734(11) . ?
N1 C14 1.4892(11) . ?
N2 C17 1.3504(12) . ?
N2 C21 1.3377(12) . ?
C1 C2 1.4426(14) . ?
C2 H2 0.9500 . ?
C2 C3 1.3595(15) . ?
C3 H3 0.9500 . ?
C3 C4 1.4182(14) . ?
C4 H4 0.9500 . ?
C4 C5 1.3674(13) . ?
C5 C6 1.4609(12) . ?
C6 C7 1.4775(12) . ?
C6 C13 1.3554(12) . ?
C7 C8 1.3980(12) . ?
C7 C12 1.3969(13) . ?
C8 H8 0.9500 . ?
C8 C9 1.3903(13) . ?
C9 H9 0.9500 . ?
C9 C10 1.3889(15) . ?
C10 H10 0.9500 . ?
C10 C11 1.3891(15) . ?
C11 H11 0.9500 . ?
C11 C12 1.3922(13) . ?
C12 H12 0.9500 . ?
C13 C14 1.5253(12) . ?
C13 C17 1.4775(12) . ?
C14 C15 1.5377(12) . ?
C14 C16 1.5318(12) . ?
C15 H15A 0.9800 . ?
C15 H15B 0.9800 . ?
C15 H15C 0.9800 . ?
C16 H16A 0.9800 . ?
C16 H16B 0.9800 . ?
C16 H16C 0.9800 . ?
C17 C18 1.3995(12) . ?
C18 H18 0.9500 . ?
C18 C19 1.3896(13) . ?
C19 H19 0.9500 . ?
C19 C20 1.3857(15) . ?
C20 H20 0.9500 . ?
C20 C21 1.3881(14) . ?
C21 H21 0.9500 . ?

loop_
_twin_individual_id
_twin_individual_mass_fraction_refined
1 0.6496(12)
2 0.3504(12)
